data_7240815
loop_
_publ_author_name
'Zhang, Zaixiang'
'SUZUKI, Masahiro'
'YANG, Yu'
'Yoshikawa, Isao'
'Yin, Qiuxiang'
'Houjou, Hirohiko'

_publ_section_title
;
 Seed-triggered solid-to-solid transformation between color polymorphs:
 Striking differences between quasi-isomorphous crystals of
 dichloro-substituted salicylideneaniline regioisomers
;
_journal_name_full CrystEngComm
_journal_paper_doi 10.1039/D0CE00679C
_journal_year 2020
_chemical_formula_moiety 'C13 H9 Cl2 N O'
_chemical_formula_sum 'C13 H9 Cl2 N O'
_chemical_formula_weight 266.11
_chemical_melting_point 427
_chemical_name_common N-(2-Hydroxy-4-chlorobenzylidene)-4-chloroaniline
_chemical_name_systematic N-(4?-chlorosalicylidene)-4-chloroaniline
_space_group_crystal_system monoclinic
_space_group_IT_number 14
_space_group_name_Hall '-P 2ybc'
_space_group_name_H-M_alt 'P 1 21/c 1'
_atom_sites_solution_hydrogens geom
_atom_sites_solution_primary direct
_atom_sites_solution_secondary difmap
_audit_creation_method SHELXL-2018/1
_audit_update_record
;
2020-05-05 deposited with the CCDC.	2020-07-02 downloaded from the CCDC.
;
_cell_angle_alpha 90
_cell_angle_beta 93.2393(10)
_cell_angle_gamma 90
_cell_formula_units_Z 2
_cell_length_a 10.004(6)
_cell_length_b 4.688(3)
_cell_length_c 11.919(7)
_cell_measurement_reflns_used 1817
_cell_measurement_temperature 93(2)
_cell_measurement_theta_max 27.50
_cell_measurement_theta_min 3.40
_cell_volume 558.1(6)
_computing_cell_refinement 'CrystalClear-SM Expert 2.0 r3'
_computing_data_collection 'CrystalClear-SM Expert 2.0 r3 (Rigaku, 2009)'
_computing_data_reduction 'CrystalClear-SM Expert 2.0 r3'
_computing_molecular_graphics 'CrystalStructure 4.2.4'
_computing_publication_material 'CrystalStructure 4.2.4 (Rigaku, 2016)'
_computing_structure_refinement 'SHELXL-2018/1 (Sheldrick, 2018)'
_computing_structure_solution 'SHELXS Version 2013/1 (Sheldrick, 2008)'
_diffrn_ambient_temperature 93(2)
_diffrn_detector_area_resol_mean 7.111
_diffrn_measured_fraction_theta_full 0.998
_diffrn_measured_fraction_theta_max 0.998
_diffrn_measurement_device_type 'VariMax DW with Saturn'
_diffrn_measurement_method \w
_diffrn_radiation_source 'fine-focus sealed tube'
_diffrn_radiation_type MoK\a
_diffrn_radiation_wavelength 0.71075
_diffrn_reflns_av_R_equivalents 0.0530
_diffrn_reflns_av_unetI/netI 0.0462
_diffrn_reflns_Laue_measured_fraction_full 0.998
_diffrn_reflns_Laue_measured_fraction_max 0.998
_diffrn_reflns_limit_h_max 12
_diffrn_reflns_limit_h_min -12
_diffrn_reflns_limit_k_max 6
_diffrn_reflns_limit_k_min -6
_diffrn_reflns_limit_l_max 15
_diffrn_reflns_limit_l_min -15
_diffrn_reflns_number 6122
_diffrn_reflns_point_group_measured_fraction_full 0.998
_diffrn_reflns_point_group_measured_fraction_max 0.998
_diffrn_reflns_theta_full 25.242
_diffrn_reflns_theta_max 27.491
_diffrn_reflns_theta_min 2.039
_exptl_absorpt_coefficient_mu 0.560
_exptl_absorpt_correction_T_max 0.975
_exptl_absorpt_correction_T_min 0.862
_exptl_absorpt_correction_type multi-scan
_exptl_absorpt_process_details 'REQAB (Rigaku, 1998)'
_exptl_crystal_colour orange
_exptl_crystal_density_diffrn 1.584
_exptl_crystal_description plate
_exptl_crystal_F_000 272
_exptl_crystal_recrystallization_method 'Re-crystallisation from solvent: acetone'
_exptl_crystal_size_max 0.190
_exptl_crystal_size_mid 0.180
_exptl_crystal_size_min 0.080
_refine_diff_density_max 0.406
_refine_diff_density_min -0.406
_refine_diff_density_rms 0.085
_refine_ls_extinction_method none
_refine_ls_goodness_of_fit_ref 1.265
_refine_ls_hydrogen_treatment constr
_refine_ls_matrix_type full
_refine_ls_number_parameters 81
_refine_ls_number_reflns 1275
_refine_ls_number_restraints 0
_refine_ls_restrained_S_all 1.265
_refine_ls_R_factor_all 0.0576
_refine_ls_R_factor_gt 0.0504
_refine_ls_shift/su_max 0.000
_refine_ls_shift/su_mean 0.000
_refine_ls_structure_factor_coef Fsqd
_refine_ls_weighting_details 'w=1/[\s^2^(Fo^2^)+1.5632P] where P=(Fo^2^+2Fc^2^)/3'
_refine_ls_weighting_scheme calc
_refine_ls_wR_factor_gt 0.1187
_refine_ls_wR_factor_ref 0.1208
_reflns_Friedel_coverage 0.000
_reflns_number_gt 1133
_reflns_number_total 1275
_reflns_threshold_expression 'I > 2\s(I)'
_cod_data_source_file d0ce00679c3.cif
_cod_data_source_block 4CC-o
_cod_original_sg_symbol_H-M 'P 21/c'
_cod_database_code 7240815
_shelx_shelxl_version_number 2018/1
_shelx_space_group_comment
;
The symmetry employed for this shelxl refinement is uniquely defined
by the following loop, which should always be used as a source of
symmetry information in preference to the above space-group names.
They are only intended as comments.
;
_shelx_estimated_absorpt_t_min 0.901
_shelx_estimated_absorpt_t_max 0.957

loop_
_space_group_symop_operation_xyz
'x, y, z'
'-x, y+1/2, -z+1/2'
'-x, -y, -z'
'x, -y-1/2, z-1/2'

loop_
_atom_site_label
_atom_site_type_symbol
_atom_site_fract_x
_atom_site_fract_y
_atom_site_fract_z
_atom_site_U_iso_or_equiv
_atom_site_adp_type
_atom_site_occupancy
_atom_site_site_symmetry_order
_atom_site_calc_flag
_atom_site_refinement_flags_posn
_atom_site_refinement_flags_adp
_atom_site_refinement_flags_occupancy
_atom_site_disorder_assembly
_atom_site_disorder_group
O1 O 0.4590(5) 0.2602(10) 0.3052(4) 0.0196(10) Uani 0.5 1 d . . P A -1
H1 H 0.496645 0.119548 0.337138 0.029 Uiso 0.5 1 calc R U P A -1
C1 C 0.3694(3) 0.3652(6) 0.3698(3) 0.0137(6) Uani 1 1 d . . . . .
H2 H 0.434210 0.289047 0.322906 0.016 Uiso 0.5 1 calc R U P A 2
C2 C 0.2784(3) 0.5684(7) 0.3273(3) 0.0146(6) Uani 1 1 d . . . . .
H3 H 0.281221 0.632022 0.251760 0.018 Uiso 1 1 calc R U . . .
C3 C 0.1840(3) 0.6765(7) 0.3963(3) 0.0141(6) Uani 1 1 d . . . . .
C4 C 0.1781(3) 0.5903(7) 0.5077(3) 0.0180(7) Uani 1 1 d . . . . .
H4 H 0.113159 0.668040 0.554225 0.022 Uiso 1 1 calc R U . . .
C5 C 0.2695(3) 0.3877(7) 0.5491(3) 0.0178(7) Uani 1 1 d . . . . .
H5 H 0.266618 0.326302 0.624918 0.021 Uiso 1 1 calc R U . . .
C6 C 0.3659(3) 0.2722(6) 0.4814(3) 0.0126(6) Uani 1 1 d . . . . .
Cl1 Cl 0.07060(7) 0.92695(16) 0.34058(7) 0.0184(2) Uani 1 1 d . . . . .
C7 C 0.4601(17) 0.053(4) 0.5257(14) 0.0132(8) Uiso 0.5 1 d . . P B -1
H6 H 0.456776 -0.000669 0.602399 0.016 Uiso 0.5 1 calc R U P B -1
N1 N 0.5452(15) -0.068(3) 0.4671(11) 0.0132(8) Uiso 0.5 1 d . . P B -1

loop_
_atom_site_aniso_label
_atom_site_aniso_U_11
_atom_site_aniso_U_22
_atom_site_aniso_U_33
_atom_site_aniso_U_23
_atom_site_aniso_U_13
_atom_site_aniso_U_12
O1 0.022(2) 0.025(3) 0.013(2) 0.0024(19) 0.0041(17) 0.014(2)
C1 0.0135(13) 0.0123(15) 0.0155(15) 0.0011(12) 0.0021(11) 0.0010(11)
C2 0.0167(14) 0.0152(15) 0.0119(14) 0.0002(12) -0.0004(11) 0.0012(12)
C3 0.0122(13) 0.0104(14) 0.0192(16) -0.0012(12) -0.0042(12) 0.0006(11)
C4 0.0152(14) 0.0209(17) 0.0181(16) -0.0040(13) 0.0035(12) 0.0022(13)
C5 0.0176(15) 0.0213(18) 0.0144(15) 0.0028(13) 0.0002(12) -0.0017(13)
C6 0.0126(13) 0.0106(14) 0.0143(15) 0.0025(11) -0.0014(11) -0.0021(11)
Cl1 0.0163(4) 0.0155(4) 0.0229(4) -0.0035(3) -0.0053(3) 0.0062(3)

loop_
_atom_type_symbol
_atom_type_description
_atom_type_scat_dispersion_real
_atom_type_scat_dispersion_imag
_atom_type_scat_source
C C 0.0033 0.0016 'International Tables Vol C Tables 4.2.6.8 and 6.1.1.4'
H H 0.0000 0.0000 'International Tables Vol C Tables 4.2.6.8 and 6.1.1.4'
Cl Cl 0.1484 0.1585 'International Tables Vol C Tables 4.2.6.8 and 6.1.1.4'
N N 0.0061 0.0033 'International Tables Vol C Tables 4.2.6.8 and 6.1.1.4'
O O 0.0106 0.0060 'International Tables Vol C Tables 4.2.6.8 and 6.1.1.4'

loop_
_geom_angle_atom_site_label_1
_geom_angle_atom_site_label_2
_geom_angle_atom_site_label_3
_geom_angle
_geom_angle_site_symmetry_1
_geom_angle_site_symmetry_3
_geom_angle_publ_flag
C1 O1 H1 109.5 . . ?
O1 C1 C2 119.8(3) . . ?
O1 C1 C6 119.7(3) . . ?
C2 C1 C6 120.5(3) . . ?
C2 C1 H2 119.7 . . ?
C6 C1 H2 119.7 . . ?
C3 C2 C1 119.2(3) . . ?
C3 C2 H3 120.4 . . ?
C1 C2 H3 120.4 . . ?
C2 C3 C4 121.9(3) . . ?
C2 C3 Cl1 118.2(2) . . ?
C4 C3 Cl1 119.9(2) . . ?
C5 C4 C3 118.3(3) . . ?
C5 C4 H4 120.8 . . ?
C3 C4 H4 120.8 . . ?
C4 C5 C6 121.3(3) . . ?
C4 C5 H5 119.3 . . ?
C6 C5 H5 119.3 . . ?
C5 C6 C1 118.8(3) . . ?
C5 C6 C7 120.7(7) . . ?
C1 C6 C7 120.5(7) . . ?
N1 C7 C6 123.5(8) . . ?
N1 C7 H6 118.2 . . ?
C6 C7 H6 118.2 . . ?

loop_
_geom_bond_atom_site_label_1
_geom_bond_atom_site_label_2
_geom_bond_distance
_geom_bond_site_symmetry_2
_geom_bond_publ_flag
O1 C1 1.310(5) . ?
O1 H1 0.8400 . ?
C1 C2 1.393(4) . ?
C1 C6 1.402(4) . ?
C1 H2 0.9500 . ?
C2 C3 1.383(4) . ?
C2 H3 0.9500 . ?
C3 C4 1.392(4) . ?
C3 Cl1 1.738(3) . ?
C4 C5 1.390(4) . ?
C4 H4 0.9500 . ?
C5 C6 1.401(4) . ?
C5 H5 0.9500 . ?
C6 C7 1.472(17) . ?
C7 N1 1.266(6) . ?
C7 H6 0.9500 . ?

loop_
_geom_hbond_atom_site_label_D
_geom_hbond_atom_site_label_H
_geom_hbond_atom_site_label_A
_geom_hbond_distance_DH
_geom_hbond_distance_HA
_geom_hbond_distance_DA
_geom_hbond_angle_DHA
_geom_hbond_site_symmetry_A
_geom_hbond_publ_flag
O1^a H1^a N1^a 0.84 1.82 2.579(15) 148.8 . yes

loop_
_geom_torsion_atom_site_label_1
_geom_torsion_atom_site_label_2
_geom_torsion_atom_site_label_3
_geom_torsion_atom_site_label_4
_geom_torsion
_geom_torsion_site_symmetry_1
_geom_torsion_site_symmetry_2
_geom_torsion_site_symmetry_3
_geom_torsion_site_symmetry_4
_geom_torsion_publ_flag
O1 C1 C2 C3 179.7(4) . . . . ?
C6 C1 C2 C3 -0.4(5) . . . . ?
C1 C2 C3 C4 0.7(5) . . . . ?
C1 C2 C3 Cl1 -179.3(2) . . . . ?
C2 C3 C4 C5 -0.6(5) . . . . ?
Cl1 C3 C4 C5 179.4(2) . . . . ?
C3 C4 C5 C6 0.2(5) . . . . ?
C4 C5 C6 C1 0.2(5) . . . . ?
C4 C5 C6 C7 -178.5(8) . . . . ?
O1 C1 C6 C5 179.8(4) . . . . ?
C2 C1 C6 C5 -0.1(4) . . . . ?
O1 C1 C6 C7 -1.4(9) . . . . ?
C2 C1 C6 C7 178.6(8) . . . . ?
C5 C6 C7 N1 176.7(4) . . . . ?
C1 C6 C7 N1 -2.0(11) . . . . ?
